data_7246662
loop_
_publ_author_name
'Ke, Hao-Wei'
'Sung, Kuangsen'

_publ_section_title
;
 7-membered-ring effect on fluorescence quantum yield: does
 metal-complexation-induced twisting-inhibition of an amino GFP
 chromophore derivative enhance fluorescence?
;
_journal_issue 20
_journal_name_full 'Physical chemistry chemical physics : PCCP'
_journal_page_first 14627
_journal_page_last 14634
_journal_paper_doi 10.1039/d3cp00467h
_journal_volume 25
_journal_year 2023
_chemical_formula_sum 'C18 H18 N4 O'
_chemical_formula_weight 306.36
_space_group_crystal_system monoclinic
_space_group_IT_number 14
_space_group_name_Hall '-P 2ybc'
_space_group_name_H-M_alt 'P 1 21/c 1'
_atom_sites_solution_hydrogens mixed
_audit_creation_method SHELXL-2018/3
_audit_update_record
;
2022-10-27 deposited with the CCDC.	2023-04-25 downloaded from the CCDC.
;
_cell_angle_alpha 90
_cell_angle_beta 94.8610(10)
_cell_angle_gamma 90
_cell_formula_units_Z 8
_cell_length_a 29.3977(7)
_cell_length_b 12.9915(3)
_cell_length_c 8.0412(2)
_cell_measurement_reflns_used 9951
_cell_measurement_temperature 100(2)
_cell_measurement_theta_max 27.73
_cell_measurement_theta_min 2.78
_cell_volume 3060.05(13)
_computing_structure_refinement 'SHELXL-2018/3 (Sheldrick, 2018)'
_computing_structure_solution 'SHELXT 2018/2 (Sheldrick, 2018)'
_diffrn_ambient_temperature 100(2)
_diffrn_measured_fraction_theta_full 0.999
_diffrn_measured_fraction_theta_max 0.997
_diffrn_measurement_device_type 'Bruker D8 Venture PHOTON III diffractometer'
_diffrn_measurement_method '\f and \w scans'
_diffrn_radiation_type MoK\a
_diffrn_radiation_wavelength 0.71073
_diffrn_reflns_av_R_equivalents 0.0518
_diffrn_reflns_av_unetI/netI 0.0310
_diffrn_reflns_Laue_measured_fraction_full 0.999
_diffrn_reflns_Laue_measured_fraction_max 0.997
_diffrn_reflns_limit_h_max 39
_diffrn_reflns_limit_h_min -33
_diffrn_reflns_limit_k_max 17
_diffrn_reflns_limit_k_min -17
_diffrn_reflns_limit_l_max 10
_diffrn_reflns_limit_l_min -10
_diffrn_reflns_number 66044
_diffrn_reflns_point_group_measured_fraction_full 0.999
_diffrn_reflns_point_group_measured_fraction_max 0.997
_diffrn_reflns_theta_full 25.242
_diffrn_reflns_theta_max 28.332
_diffrn_reflns_theta_min 2.086
_exptl_absorpt_coefficient_mu 0.086
_exptl_absorpt_correction_T_max 0.7457
_exptl_absorpt_correction_T_min 0.6945
_exptl_absorpt_correction_type numerical
_exptl_absorpt_process_details
;
 SADABS 2016/2: Krause, L., Herbst-Irmer, R., Sheldrick G.M. & Stalke D.,
 J. Appl. Cryst. 48 (2015) 3-10
;
_exptl_crystal_colour orange
_exptl_crystal_density_diffrn 1.330
_exptl_crystal_description cuboid
_exptl_crystal_F_000 1296
_exptl_crystal_size_max 0.316
_exptl_crystal_size_mid 0.125
_exptl_crystal_size_min 0.088
_refine_diff_density_max 0.334
_refine_diff_density_min -0.245
_refine_diff_density_rms 0.044
_refine_ls_extinction_method none
_refine_ls_goodness_of_fit_ref 1.018
_refine_ls_hydrogen_treatment constr
_refine_ls_matrix_type full
_refine_ls_number_parameters 419
_refine_ls_number_reflns 7630
_refine_ls_number_restraints 0
_refine_ls_restrained_S_all 1.018
_refine_ls_R_factor_all 0.0596
_refine_ls_R_factor_gt 0.0434
_refine_ls_shift/su_max 0.000
_refine_ls_shift/su_mean 0.000
_refine_ls_structure_factor_coef Fsqd
_refine_ls_weighting_details 'w=1/[\s^2^(Fo^2^)+(0.0406P)^2^+1.3154P] where P=(Fo^2^+2Fc^2^)/3'
_refine_ls_weighting_scheme calc
_refine_ls_wR_factor_gt 0.0960
_refine_ls_wR_factor_ref 0.1027
_reflns_Friedel_coverage 0.000
_reflns_number_gt 6093
_reflns_number_total 7630
_reflns_threshold_expression 'I > 2\s(I)'
_cod_data_source_file d3cp00467h2.cif
_cod_data_source_block 20OCT41_0m_a
_cod_depositor_comments 'Adding full bibliography for 7246661--7246662.cif.'
_cod_original_sg_symbol_H-M 'P 21/c'
_cod_database_code 7246662
_shelx_shelxl_version_number 2018/3
_shelx_space_group_comment
;
The symmetry employed for this shelxl refinement is uniquely defined
by the following loop, which should always be used as a source of
symmetry information in preference to the above space-group names.
They are only intended as comments.
;

loop_
_space_group_symop_operation_xyz
'x, y, z'
'-x, y+1/2, -z+1/2'
'-x, -y, -z'
'x, -y-1/2, z-1/2'

loop_
_atom_site_label
_atom_site_type_symbol
_atom_site_fract_x
_atom_site_fract_y
_atom_site_fract_z
_atom_site_U_iso_or_equiv
_atom_site_adp_type
_atom_site_occupancy
_atom_site_site_symmetry_order
_atom_site_calc_flag
_atom_site_refinement_flags_posn
_atom_site_refinement_flags_adp
_atom_site_refinement_flags_occupancy
_atom_site_disorder_assembly
_atom_site_disorder_group
O1 O -0.03119(3) 0.25834(8) 1.00457(13) 0.0298(2) Uani 1 1 d . . . . .
O3 O 0.54037(3) 0.25329(8) 0.49852(13) 0.0263(2) Uani 1 1 d . . . . .
N1 N 0.02193(4) 0.05105(8) 0.81002(13) 0.0189(2) Uani 1 1 d . . . . .
N2 N -0.04771(4) 0.11843(8) 0.82963(13) 0.0184(2) Uani 1 1 d . . . . .
N3 N 0.11215(4) 0.00101(9) 0.84134(14) 0.0213(2) Uani 1 1 d . . . . .
H3 H 0.083559 0.014658 0.807011 0.026 Uiso 1 1 d R U . . .
N4 N 0.17730(4) -0.18282(8) 0.60300(14) 0.0197(2) Uani 1 1 d . . . . .
N9 N 0.48228(4) 0.04413(8) 0.29326(13) 0.0181(2) Uani 1 1 d . . . . .
N10 N 0.55291(4) 0.11077(8) 0.33398(13) 0.0173(2) Uani 1 1 d . . . . .
N11 N 0.39200(4) -0.00573(8) 0.30157(14) 0.0204(2) Uani 1 1 d . . . . .
H11 H 0.420807 0.004334 0.284060 0.024 Uiso 1 1 d R U . . .
N12 N 0.32297(4) -0.17647(9) 0.01145(14) 0.0213(2) Uani 1 1 d . . . . .
C1 C 0.02670(4) 0.13687(10) 0.91648(16) 0.0187(3) Uani 1 1 d . . . . .
C2 C -0.01937(5) 0.18280(10) 0.92881(16) 0.0209(3) Uani 1 1 d . . . . .
C3 C -0.02132(4) 0.04412(10) 0.76157(15) 0.0184(3) Uani 1 1 d . . . . .
C4 C -0.09633(4) 0.13426(11) 0.79162(17) 0.0222(3) Uani 1 1 d . . . . .
H4A H -0.112608 0.069820 0.808859 0.033 Uiso 1 1 calc R U . . .
H4B H -0.102210 0.156059 0.675111 0.033 Uiso 1 1 calc R U . . .
H4C H -0.107005 0.187597 0.865214 0.033 Uiso 1 1 calc R U . . .
C5 C -0.04174(5) -0.03359(11) 0.64301(17) 0.0232(3) Uani 1 1 d . . . . .
H5A H -0.066835 -0.068662 0.692561 0.035 Uiso 1 1 calc R U . . .
H5B H -0.018443 -0.084071 0.618591 0.035 Uiso 1 1 calc R U . . .
H5C H -0.053455 0.000503 0.539399 0.035 Uiso 1 1 calc R U . . .
C6 C 0.06450(5) 0.17873(10) 0.99783(16) 0.0189(3) Uani 1 1 d . . . . .
H6 H 0.057499 0.237272 1.061715 0.023 Uiso 1 1 calc R U . . .
C7 C 0.11329(4) 0.15618(10) 1.01163(15) 0.0176(3) Uani 1 1 d . . . . .
C8 C 0.13583(4) 0.07243(10) 0.93710(15) 0.0176(3) Uani 1 1 d . . . . .
C9 C 0.18373(5) 0.06577(11) 0.96504(16) 0.0205(3) Uani 1 1 d . . . . .
H9 H 0.199136 0.010215 0.917318 0.025 Uiso 1 1 calc R U . . .
C10 C 0.20890(5) 0.13777(11) 1.05986(16) 0.0234(3) Uani 1 1 d . . . . .
H10 H 0.241199 0.131798 1.074323 0.028 Uiso 1 1 calc R U . . .
C11 C 0.18742(5) 0.21888(11) 1.13432(16) 0.0240(3) Uani 1 1 d . . . . .
H11A H 0.204622 0.268237 1.200240 0.029 Uiso 1 1 calc R U . . .
C12 C 0.14051(5) 0.22595(10) 1.11016(16) 0.0207(3) Uani 1 1 d . . . . .
H12 H 0.125812 0.280713 1.162719 0.025 Uiso 1 1 calc R U . . .
C13 C 0.13123(5) -0.09601(10) 0.79262(17) 0.0215(3) Uani 1 1 d . . . . .
H13A H 0.105877 -0.145376 0.768409 0.026 Uiso 1 1 calc R U . . .
H13B H 0.150828 -0.123382 0.888731 0.026 Uiso 1 1 calc R U . . .
C14 C 0.15912(4) -0.09206(10) 0.64278(16) 0.0178(3) Uani 1 1 d . . . . .
C15 C 0.16492(5) -0.00306(11) 0.55266(17) 0.0227(3) Uani 1 1 d . . . . .
H15A H 0.151851 0.059958 0.584998 0.027 Uiso 1 1 calc R U . . .
C16 C 0.18999(5) -0.00696(12) 0.41488(17) 0.0261(3) Uani 1 1 d . . . . .
H16 H 0.194471 0.053311 0.351392 0.031 Uiso 1 1 calc R U . . .
C17 C 0.20845(5) -0.10003(12) 0.37093(17) 0.0251(3) Uani 1 1 d . . . . .
H17 H 0.225634 -0.105405 0.276448 0.030 Uiso 1 1 calc R U . . .
C18 C 0.20112(4) -0.18496(11) 0.46865(17) 0.0225(3) Uani 1 1 d . . . . .
H18 H 0.213809 -0.248855 0.438437 0.027 Uiso 1 1 calc R U . . .
C37 C 0.48015(4) 0.13145(10) 0.39587(15) 0.0171(2) Uani 1 1 d . . . . .
C38 C 0.52674(4) 0.17670(10) 0.42192(16) 0.0185(3) Uani 1 1 d . . . . .
C39 C 0.52472(4) 0.03594(10) 0.25961(15) 0.0176(3) Uani 1 1 d . . . . .
C40 C 0.60085(4) 0.12600(11) 0.31041(17) 0.0207(3) Uani 1 1 d . . . . .
H40A H 0.603891 0.151398 0.197130 0.031 Uiso 1 1 calc R U . . .
H40B H 0.617139 0.060465 0.326514 0.031 Uiso 1 1 calc R U . . .
H40C H 0.613891 0.176412 0.391663 0.031 Uiso 1 1 calc R U . . .
C41 C 0.54238(5) -0.04421(11) 0.15103(17) 0.0223(3) Uani 1 1 d . . . . .
H41A H 0.518138 -0.094009 0.119440 0.033 Uiso 1 1 calc R U . . .
H41B H 0.568172 -0.079653 0.211434 0.033 Uiso 1 1 calc R U . . .
H41C H 0.552526 -0.011998 0.050344 0.033 Uiso 1 1 calc R U . . .
C42 C 0.44430(4) 0.17405(10) 0.46479(15) 0.0173(3) Uani 1 1 d . . . . .
H42 H 0.452989 0.233004 0.529811 0.021 Uiso 1 1 calc R U . . .
C43 C 0.39575(4) 0.15253(10) 0.46469(15) 0.0163(2) Uani 1 1 d . . . . .
C44 C 0.37129(4) 0.22419(10) 0.55400(16) 0.0192(3) Uani 1 1 d . . . . .
H44 H 0.387627 0.279269 0.609045 0.023 Uiso 1 1 calc R U . . .
C45 C 0.32478(5) 0.21827(11) 0.56541(17) 0.0226(3) Uani 1 1 d . . . . .
H45 H 0.309503 0.268055 0.626933 0.027 Uiso 1 1 calc R U . . .
C46 C 0.30085(5) 0.13790(11) 0.48492(16) 0.0228(3) Uani 1 1 d . . . . .
H46 H 0.268703 0.133659 0.488956 0.027 Uiso 1 1 calc R U . . .
C47 C 0.32321(4) 0.06406(10) 0.39908(16) 0.0202(3) Uani 1 1 d . . . . .
H47 H 0.306145 0.008982 0.347173 0.024 Uiso 1 1 calc R U . . .
C48 C 0.37084(4) 0.06827(10) 0.38641(15) 0.0174(3) Uani 1 1 d . . . . .
C49 C 0.37058(5) -0.09949(10) 0.23812(17) 0.0217(3) Uani 1 1 d . . . . .
H49A H 0.351985 -0.127880 0.324374 0.026 Uiso 1 1 calc R U . . .
H49B H 0.394777 -0.150286 0.220079 0.026 Uiso 1 1 calc R U . . .
C50 C 0.34030(4) -0.08806(10) 0.07680(16) 0.0176(3) Uani 1 1 d . . . . .
C51 C 0.33151(5) 0.00662(11) 0.00231(16) 0.0217(3) Uani 1 1 d . . . . .
H51 H 0.344657 0.067420 0.051297 0.026 Uiso 1 1 calc R U . . .
C52 C 0.30339(5) 0.01185(12) -0.14425(17) 0.0257(3) Uani 1 1 d . . . . .
H52 H 0.296165 0.076308 -0.195675 0.031 Uiso 1 1 calc R U . . .
C53 C 0.28600(5) -0.07844(12) -0.21442(17) 0.0267(3) Uani 1 1 d . . . . .
H53 H 0.266896 -0.077619 -0.315807 0.032 Uiso 1 1 calc R U . . .
C54 C 0.29704(4) -0.16963(11) -0.13380(17) 0.0235(3) Uani 1 1 d . . . . .
H54 H 0.285587 -0.231635 -0.184073 0.028 Uiso 1 1 calc R U . . .

loop_
_atom_site_aniso_label
_atom_site_aniso_U_11
_atom_site_aniso_U_22
_atom_site_aniso_U_33
_atom_site_aniso_U_23
_atom_site_aniso_U_13
_atom_site_aniso_U_12
O1 0.0272(5) 0.0252(5) 0.0379(6) -0.0113(5) 0.0081(4) 0.0033(4)
O3 0.0215(5) 0.0245(5) 0.0324(5) -0.0098(4) -0.0013(4) -0.0032(4)
N1 0.0190(5) 0.0187(6) 0.0191(5) -0.0021(4) 0.0015(4) 0.0015(4)
N2 0.0184(5) 0.0182(5) 0.0189(5) 0.0009(4) 0.0029(4) 0.0022(4)
N3 0.0180(5) 0.0188(6) 0.0269(6) -0.0074(5) 0.0011(4) 0.0025(4)
N4 0.0173(5) 0.0185(6) 0.0234(5) -0.0028(4) 0.0019(4) -0.0004(4)
N9 0.0180(5) 0.0184(5) 0.0177(5) -0.0021(4) -0.0004(4) 0.0009(4)
N10 0.0154(5) 0.0190(5) 0.0173(5) 0.0002(4) -0.0005(4) -0.0004(4)
N11 0.0167(5) 0.0198(6) 0.0241(5) -0.0058(5) -0.0011(4) -0.0018(4)
N12 0.0200(6) 0.0221(6) 0.0220(5) -0.0035(5) 0.0021(4) -0.0037(4)
C1 0.0222(6) 0.0161(6) 0.0184(6) -0.0005(5) 0.0053(5) 0.0020(5)
C2 0.0221(7) 0.0187(7) 0.0225(6) -0.0001(5) 0.0061(5) 0.0013(5)
C3 0.0202(6) 0.0183(6) 0.0169(6) 0.0015(5) 0.0032(5) 0.0025(5)
C4 0.0187(6) 0.0237(7) 0.0245(7) 0.0033(5) 0.0038(5) 0.0040(5)
C5 0.0215(7) 0.0255(7) 0.0225(6) -0.0035(6) 0.0007(5) -0.0001(6)
C6 0.0245(7) 0.0155(6) 0.0173(6) -0.0012(5) 0.0059(5) 0.0009(5)
C7 0.0222(6) 0.0165(6) 0.0145(6) 0.0013(5) 0.0038(5) -0.0020(5)
C8 0.0209(6) 0.0176(6) 0.0145(5) 0.0018(5) 0.0030(5) -0.0015(5)
C9 0.0215(6) 0.0224(7) 0.0178(6) 0.0010(5) 0.0034(5) 0.0013(5)
C10 0.0208(7) 0.0296(8) 0.0196(6) 0.0040(6) 0.0003(5) -0.0038(6)
C11 0.0279(7) 0.0245(7) 0.0193(6) 0.0004(5) -0.0004(5) -0.0081(6)
C12 0.0275(7) 0.0175(6) 0.0174(6) -0.0013(5) 0.0036(5) -0.0029(5)
C13 0.0221(7) 0.0164(6) 0.0267(7) -0.0032(5) 0.0062(5) 0.0017(5)
C14 0.0160(6) 0.0170(6) 0.0199(6) -0.0027(5) -0.0003(5) -0.0013(5)
C15 0.0267(7) 0.0176(6) 0.0230(6) -0.0012(5) -0.0021(5) -0.0003(5)
C16 0.0298(7) 0.0271(7) 0.0208(6) 0.0043(6) -0.0020(6) -0.0090(6)
C17 0.0218(7) 0.0349(8) 0.0188(6) -0.0039(6) 0.0025(5) -0.0063(6)
C18 0.0178(6) 0.0243(7) 0.0254(7) -0.0076(6) 0.0029(5) -0.0012(5)
C37 0.0181(6) 0.0170(6) 0.0154(6) -0.0004(5) -0.0025(5) -0.0010(5)
C38 0.0175(6) 0.0192(6) 0.0184(6) 0.0006(5) -0.0009(5) 0.0005(5)
C39 0.0189(6) 0.0184(6) 0.0149(6) 0.0025(5) -0.0013(5) 0.0006(5)
C40 0.0151(6) 0.0238(7) 0.0230(6) 0.0019(5) 0.0007(5) -0.0006(5)
C41 0.0213(7) 0.0245(7) 0.0210(6) -0.0038(5) 0.0004(5) 0.0030(5)
C42 0.0202(6) 0.0153(6) 0.0157(6) -0.0003(5) -0.0022(5) -0.0001(5)
C43 0.0180(6) 0.0167(6) 0.0138(5) 0.0023(5) -0.0009(5) 0.0003(5)
C44 0.0221(6) 0.0177(6) 0.0178(6) -0.0005(5) 0.0012(5) 0.0003(5)
C45 0.0233(7) 0.0222(7) 0.0228(6) -0.0001(5) 0.0058(5) 0.0030(5)
C46 0.0176(6) 0.0299(7) 0.0214(6) 0.0036(6) 0.0037(5) -0.0004(5)
C47 0.0196(6) 0.0224(7) 0.0181(6) 0.0012(5) -0.0004(5) -0.0044(5)
C48 0.0190(6) 0.0184(6) 0.0145(5) 0.0027(5) -0.0007(5) -0.0004(5)
C49 0.0224(7) 0.0181(6) 0.0236(6) -0.0016(5) -0.0045(5) -0.0013(5)
C50 0.0144(6) 0.0195(6) 0.0189(6) -0.0024(5) 0.0025(5) -0.0016(5)
C51 0.0251(7) 0.0193(7) 0.0209(6) -0.0022(5) 0.0032(5) -0.0024(5)
C52 0.0290(7) 0.0279(8) 0.0202(6) 0.0037(6) 0.0025(6) 0.0045(6)
C53 0.0188(7) 0.0423(9) 0.0185(6) -0.0032(6) -0.0007(5) -0.0002(6)
C54 0.0173(6) 0.0306(8) 0.0227(6) -0.0084(6) 0.0022(5) -0.0070(5)

loop_
_atom_type_symbol
_atom_type_description
_atom_type_scat_dispersion_real
_atom_type_scat_dispersion_imag
_atom_type_scat_source
C C 0.0033 0.0016 'International Tables Vol C Tables 4.2.6.8 and 6.1.1.4'
H H 0.0000 0.0000 'International Tables Vol C Tables 4.2.6.8 and 6.1.1.4'
N N 0.0061 0.0033 'International Tables Vol C Tables 4.2.6.8 and 6.1.1.4'
O O 0.0106 0.0060 'International Tables Vol C Tables 4.2.6.8 and 6.1.1.4'

loop_
_geom_angle_atom_site_label_1
_geom_angle_atom_site_label_2
_geom_angle_atom_site_label_3
_geom_angle
_geom_angle_site_symmetry_1
_geom_angle_site_symmetry_3
_geom_angle_publ_flag
C3 N1 C1 106.36(11) . . ?
C3 N2 C2 108.65(11) . . ?
C3 N2 C4 126.33(11) . . ?
C2 N2 C4 124.73(11) . . ?
C8 N3 C13 123.80(11) . . ?
C8 N3 H3 118.0 . . ?
C13 N3 H3 118.2 . . ?
C18 N4 C14 117.17(12) . . ?
C39 N9 C37 106.18(11) . . ?
C39 N10 C38 108.52(10) . . ?
C39 N10 C40 126.40(11) . . ?
C38 N10 C40 124.75(11) . . ?
C48 N11 C49 124.70(11) . . ?
C48 N11 H11 117.6 . . ?
C49 N11 H11 117.7 . . ?
C54 N12 C50 116.85(12) . . ?
C6 C1 N1 130.39(12) . . ?
C6 C1 C2 121.32(12) . . ?
N1 C1 C2 108.28(11) . . ?
O1 C2 N2 126.16(13) . . ?
O1 C2 C1 130.79(13) . . ?
N2 C2 C1 103.04(11) . . ?
N1 C3 N2 113.63(11) . . ?
N1 C3 C5 124.93(12) . . ?
N2 C3 C5 121.43(12) . . ?
N2 C4 H4A 109.5 . . ?
N2 C4 H4B 109.5 . . ?
H4A C4 H4B 109.5 . . ?
N2 C4 H4C 109.5 . . ?
H4A C4 H4C 109.5 . . ?
H4B C4 H4C 109.5 . . ?
C3 C5 H5A 109.5 . . ?
C3 C5 H5B 109.5 . . ?
H5A C5 H5B 109.5 . . ?
C3 C5 H5C 109.5 . . ?
H5A C5 H5C 109.5 . . ?
H5B C5 H5C 109.5 . . ?
C1 C6 C7 135.81(12) . . ?
C1 C6 H6 112.1 . . ?
C7 C6 H6 112.1 . . ?
C12 C7 C8 117.63(12) . . ?
C12 C7 C6 114.95(11) . . ?
C8 C7 C6 127.43(12) . . ?
N3 C8 C9 120.33(12) . . ?
N3 C8 C7 121.54(12) . . ?
C9 C8 C7 118.13(12) . . ?
C10 C9 C8 121.82(13) . . ?
C10 C9 H9 119.1 . . ?
C8 C9 H9 119.1 . . ?
C9 C10 C11 120.64(13) . . ?
C9 C10 H10 119.7 . . ?
C11 C10 H10 119.7 . . ?
C12 C11 C10 118.37(12) . . ?
C12 C11 H11A 120.8 . . ?
C10 C11 H11A 120.8 . . ?
C11 C12 C7 123.38(13) . . ?
C11 C12 H12 118.3 . . ?
C7 C12 H12 118.3 . . ?
N3 C13 C14 115.73(11) . . ?
N3 C13 H13A 108.3 . . ?
C14 C13 H13A 108.3 . . ?
N3 C13 H13B 108.3 . . ?
C14 C13 H13B 108.3 . . ?
H13A C13 H13B 107.4 . . ?
N4 C14 C15 122.65(12) . . ?
N4 C14 C13 114.36(11) . . ?
C15 C14 C13 122.99(12) . . ?
C16 C15 C14 119.15(13) . . ?
C16 C15 H15A 120.4 . . ?
C14 C15 H15A 120.4 . . ?
C15 C16 C17 118.94(13) . . ?
C15 C16 H16 120.5 . . ?
C17 C16 H16 120.5 . . ?
C18 C17 C16 117.99(13) . . ?
C18 C17 H17 121.0 . . ?
C16 C17 H17 121.0 . . ?
N4 C18 C17 124.09(13) . . ?
N4 C18 H18 118.0 . . ?
C17 C18 H18 118.0 . . ?
C42 C37 N9 130.25(12) . . ?
C42 C37 C38 121.41(11) . . ?
N9 C37 C38 108.34(11) . . ?
O3 C38 N10 126.13(12) . . ?
O3 C38 C37 130.68(12) . . ?
N10 C38 C37 103.19(10) . . ?
N9 C39 N10 113.75(11) . . ?
N9 C39 C41 124.72(12) . . ?
N10 C39 C41 121.53(11) . . ?
N10 C40 H40A 109.5 . . ?
N10 C40 H40B 109.5 . . ?
H40A C40 H40B 109.5 . . ?
N10 C40 H40C 109.5 . . ?
H40A C40 H40C 109.5 . . ?
H40B C40 H40C 109.5 . . ?
C39 C41 H41A 109.5 . . ?
C39 C41 H41B 109.5 . . ?
H41A C41 H41B 109.5 . . ?
C39 C41 H41C 109.5 . . ?
H41A C41 H41C 109.5 . . ?
H41B C41 H41C 109.5 . . ?
C37 C42 C43 136.14(12) . . ?
C37 C42 H42 111.9 . . ?
C43 C42 H42 111.9 . . ?
C44 C43 C48 117.69(12) . . ?
C44 C43 C42 114.56(11) . . ?
C48 C43 C42 127.75(11) . . ?
C45 C44 C43 123.23(12) . . ?
C45 C44 H44 118.4 . . ?
C43 C44 H44 118.4 . . ?
C44 C45 C46 118.47(12) . . ?
C44 C45 H45 120.8 . . ?
C46 C45 H45 120.8 . . ?
C47 C46 C45 120.79(13) . . ?
C47 C46 H46 119.6 . . ?
C45 C46 H46 119.6 . . ?
C46 C47 C48 121.72(12) . . ?
C46 C47 H47 119.1 . . ?
C48 C47 H47 119.1 . . ?
N11 C48 C47 120.46(12) . . ?
N11 C48 C43 121.47(12) . . ?
C47 C48 C43 118.07(12) . . ?
N11 C49 C50 115.22(11) . . ?
N11 C49 H49A 108.5 . . ?
C50 C49 H49A 108.5 . . ?
N11 C49 H49B 108.5 . . ?
C50 C49 H49B 108.5 . . ?
H49A C49 H49B 107.5 . . ?
N12 C50 C51 122.66(12) . . ?
N12 C50 C49 115.20(11) . . ?
C51 C50 C49 122.14(11) . . ?
C52 C51 C50 119.28(13) . . ?
C52 C51 H51 120.4 . . ?
C50 C51 H51 120.4 . . ?
C53 C52 C51 118.72(13) . . ?
C53 C52 H52 120.6 . . ?
C51 C52 H52 120.6 . . ?
C54 C53 C52 118.33(12) . . ?
C54 C53 H53 120.8 . . ?
C52 C53 H53 120.8 . . ?
N12 C54 C53 124.10(13) . . ?
N12 C54 H54 117.9 . . ?
C53 C54 H54 117.9 . . ?

loop_
_geom_bond_atom_site_label_1
_geom_bond_atom_site_label_2
_geom_bond_distance
_geom_bond_site_symmetry_2
_geom_bond_publ_flag
O1 C2 1.2211(16) . ?
O3 C38 1.2198(16) . ?
N1 C3 1.3011(16) . ?
N1 C1 1.4055(16) . ?
N2 C3 1.3803(16) . ?
N2 C2 1.3846(17) . ?
N2 C4 1.4505(16) . ?
N3 C8 1.3593(16) . ?
N3 C13 1.4471(16) . ?
N3 H3 0.8802 . ?
N4 C18 1.3366(17) . ?
N4 C14 1.3444(16) . ?
N9 C39 1.3030(16) . ?
N9 C37 1.4072(16) . ?
N10 C39 1.3805(16) . ?
N10 C38 1.3848(17) . ?
N10 C40 1.4513(16) . ?
N11 C48 1.3596(17) . ?
N11 C49 1.4444(16) . ?
N11 H11 0.8800 . ?
N12 C54 1.3426(17) . ?
N12 C50 1.3451(16) . ?
C1 C6 1.3546(18) . ?
C1 C2 1.4909(18) . ?
C3 C5 1.4804(18) . ?
C4 H4A 0.9800 . ?
C4 H4B 0.9800 . ?
C4 H4C 0.9800 . ?
C5 H5A 0.9800 . ?
C5 H5B 0.9800 . ?
C5 H5C 0.9800 . ?
C6 C7 1.4590(18) . ?
C6 H6 0.9500 . ?
C7 C12 1.4079(18) . ?
C7 C8 1.4315(18) . ?
C8 C9 1.4099(18) . ?
C9 C10 1.3814(19) . ?
C9 H9 0.9500 . ?
C10 C11 1.390(2) . ?
C10 H10 0.9500 . ?
C11 C12 1.3793(19) . ?
C11 H11A 0.9500 . ?
C12 H12 0.9500 . ?
C13 C14 1.5146(18) . ?
C13 H13A 0.9900 . ?
C13 H13B 0.9900 . ?
C14 C15 1.3828(19) . ?
C15 C16 1.383(2) . ?
C15 H15A 0.9500 . ?
C16 C17 1.383(2) . ?
C16 H16 0.9500 . ?
C17 C18 1.382(2) . ?
C17 H17 0.9500 . ?
C18 H18 0.9500 . ?
C37 C42 1.3504(18) . ?
C37 C38 1.4889(17) . ?
C39 C41 1.4809(18) . ?
C40 H40A 0.9800 . ?
C40 H40B 0.9800 . ?
C40 H40C 0.9800 . ?
C41 H41A 0.9800 . ?
C41 H41B 0.9800 . ?
C41 H41C 0.9800 . ?
C42 C43 1.4543(17) . ?
C42 H42 0.9500 . ?
C43 C44 1.4095(18) . ?
C43 C48 1.4328(17) . ?
C44 C45 1.3802(19) . ?
C44 H44 0.9500 . ?
C45 C46 1.3882(19) . ?
C45 H45 0.9500 . ?
C46 C47 1.3804(19) . ?
C46 H46 0.9500 . ?
C47 C48 1.4134(18) . ?
C47 H47 0.9500 . ?
C49 C50 1.5170(17) . ?
C49 H49A 0.9900 . ?
C49 H49B 0.9900 . ?
C50 C51 1.3830(19) . ?
C51 C52 1.3828(19) . ?
C51 H51 0.9500 . ?
C52 C53 1.381(2) . ?
C52 H52 0.9500 . ?
C53 C54 1.376(2) . ?
C53 H53 0.9500 . ?
C54 H54 0.9500 . ?

loop_
_geom_torsion_atom_site_label_1
_geom_torsion_atom_site_label_2
_geom_torsion_atom_site_label_3
_geom_torsion_atom_site_label_4
_geom_torsion
_geom_torsion_site_symmetry_1
_geom_torsion_site_symmetry_2
_geom_torsion_site_symmetry_3
_geom_torsion_site_symmetry_4
_geom_torsion_publ_flag
C3 N1 C1 C6 -178.73(14) . . . . ?
C3 N1 C1 C2 0.15(14) . . . . ?
C3 N2 C2 O1 178.05(13) . . . . ?
C4 N2 C2 O1 3.9(2) . . . . ?
C3 N2 C2 C1 -1.61(13) . . . . ?
C4 N2 C2 C1 -175.81(11) . . . . ?
C6 C1 C2 O1 0.3(2) . . . . ?
N1 C1 C2 O1 -178.71(14) . . . . ?
C6 C1 C2 N2 179.93(12) . . . . ?
N1 C1 C2 N2 0.93(13) . . . . ?
C1 N1 C3 N2 -1.24(15) . . . . ?
C1 N1 C3 C5 177.82(12) . . . . ?
C2 N2 C3 N1 1.92(15) . . . . ?
C4 N2 C3 N1 176.00(12) . . . . ?
C2 N2 C3 C5 -177.18(12) . . . . ?
C4 N2 C3 C5 -3.10(19) . . . . ?
N1 C1 C6 C7 -0.1(3) . . . . ?
C2 C1 C6 C7 -178.85(13) . . . . ?
C1 C6 C7 C12 177.91(14) . . . . ?
C1 C6 C7 C8 -2.1(2) . . . . ?
C13 N3 C8 C9 13.91(19) . . . . ?
C13 N3 C8 C7 -166.32(12) . . . . ?
C12 C7 C8 N3 179.41(12) . . . . ?
C6 C7 C8 N3 -0.6(2) . . . . ?
C12 C7 C8 C9 -0.82(17) . . . . ?
C6 C7 C8 C9 179.18(12) . . . . ?
N3 C8 C9 C10 179.14(12) . . . . ?
C7 C8 C9 C10 -0.63(19) . . . . ?
C8 C9 C10 C11 1.3(2) . . . . ?
C9 C10 C11 C12 -0.4(2) . . . . ?
C10 C11 C12 C7 -1.1(2) . . . . ?
C8 C7 C12 C11 1.72(19) . . . . ?
C6 C7 C12 C11 -178.28(12) . . . . ?
C8 N3 C13 C14 -82.34(16) . . . . ?
C18 N4 C14 C15 -1.13(18) . . . . ?
C18 N4 C14 C13 177.97(11) . . . . ?
N3 C13 C14 N4 178.48(11) . . . . ?
N3 C13 C14 C15 -2.42(19) . . . . ?
N4 C14 C15 C16 0.7(2) . . . . ?
C13 C14 C15 C16 -178.36(12) . . . . ?
C14 C15 C16 C17 0.2(2) . . . . ?
C15 C16 C17 C18 -0.5(2) . . . . ?
C14 N4 C18 C17 0.79(19) . . . . ?
C16 C17 C18 N4 0.0(2) . . . . ?
C39 N9 C37 C42 179.67(13) . . . . ?
C39 N9 C37 C38 -0.01(13) . . . . ?
C39 N10 C38 O3 -177.67(13) . . . . ?
C40 N10 C38 O3 -3.9(2) . . . . ?
C39 N10 C38 C37 1.51(13) . . . . ?
C40 N10 C38 C37 175.26(11) . . . . ?
C42 C37 C38 O3 -1.5(2) . . . . ?
N9 C37 C38 O3 178.18(13) . . . . ?
C42 C37 C38 N10 179.34(11) . . . . ?
N9 C37 C38 N10 -0.95(13) . . . . ?
C37 N9 C39 N10 1.02(14) . . . . ?
C37 N9 C39 C41 -178.35(12) . . . . ?
C38 N10 C39 N9 -1.70(15) . . . . ?
C40 N10 C39 N9 -175.32(11) . . . . ?
C38 N10 C39 C41 177.69(11) . . . . ?
C40 N10 C39 C41 4.07(19) . . . . ?
N9 C37 C42 C43 -0.5(3) . . . . ?
C38 C37 C42 C43 179.12(13) . . . . ?
C37 C42 C43 C44 -177.73(14) . . . . ?
C37 C42 C43 C48 2.6(2) . . . . ?
C48 C43 C44 C45 -1.76(19) . . . . ?
C42 C43 C44 C45 178.56(12) . . . . ?
C43 C44 C45 C46 -0.1(2) . . . . ?
C44 C45 C46 C47 1.7(2) . . . . ?
C45 C46 C47 C48 -1.4(2) . . . . ?
C49 N11 C48 C47 -8.66(19) . . . . ?
C49 N11 C48 C43 171.59(11) . . . . ?
C46 C47 C48 N11 179.76(12) . . . . ?
C46 C47 C48 C43 -0.47(18) . . . . ?
C44 C43 C48 N11 -178.26(11) . . . . ?
C42 C43 C48 N11 1.4(2) . . . . ?
C44 C43 C48 C47 1.98(17) . . . . ?
C42 C43 C48 C47 -178.40(12) . . . . ?
C48 N11 C49 C50 78.92(16) . . . . ?
C54 N12 C50 C51 1.39(19) . . . . ?
C54 N12 C50 C49 -178.20(11) . . . . ?
N11 C49 C50 N12 175.45(11) . . . . ?
N11 C49 C50 C51 -4.15(19) . . . . ?
N12 C50 C51 C52 0.8(2) . . . . ?
C49 C50 C51 C52 -179.62(13) . . . . ?
C50 C51 C52 C53 -1.9(2) . . . . ?
C51 C52 C53 C54 0.8(2) . . . . ?
C50 N12 C54 C53 -2.6(2) . . . . ?
C52 C53 C54 N12 1.5(2) . . . . ?
